data_2013383
loop_
_publ_author_name
'Blake, Alexander J.'
'Hubberstey, Peter'
'Mackrell, Alexander D.'
'Wilson, Claire'

_publ_section_title
;
 3,6-Dichloro-4-[2-(4-thiamorpholino)ethanesulfanyl]pyridazine and
 3,6-bis(pyrazol-1-yl)-4-[2-(4-thiamorpholino)ethanesulfanyl]pyridazine
;
_journal_issue 6
_journal_name_full 'Acta Crystallographica Section C'
_journal_page_first o293
_journal_page_last o297
_journal_paper_doi 10.1107/S0108270103007686
_journal_volume 59
_journal_year 2003
_chemical_formula_iupac 'C10 H13 Cl2 N3 S2'
_chemical_formula_moiety 'C10 H13 Cl2 N3 S2'
_chemical_formula_sum 'C10 H13 Cl2 N3 S2'
_chemical_formula_weight 310.26
_chemical_name_common
;
3,6-Dichloro-4-[2-(4-thiamorpholino)ethanesulfanyl]pyridazine
;
_chemical_name_systematic
;
3,6-Dichloro-4-[2-(4-thiamorpholino)ethanesulfanyl]pyridazine
;
_space_group_IT_number 14
_symmetry_cell_setting monoclinic
_symmetry_space_group_name_Hall '-P 2yn'
_symmetry_space_group_name_H-M 'P 1 21/n 1'
_atom_sites_solution_hydrogens geom
_atom_sites_solution_primary direct
_audit_creation_method SHELXL-97
_cell_angle_alpha 90.00
_cell_angle_beta 96.645(5)
_cell_angle_gamma 90.00
_cell_formula_units_Z 4
_cell_length_a 12.097(3)
_cell_length_b 7.021(2)
_cell_length_c 15.425(4)
_cell_measurement_reflns_used 3123
_cell_measurement_temperature 150(2)
_cell_measurement_theta_max 28.08
_cell_measurement_theta_min 2.66
_cell_volume 1301.3(6)
_computing_cell_refinement 'SAINT (Bruker, 2001)'
_computing_data_collection 'SMART (Bruker, 1998)'
_computing_data_reduction 'SAINT and SHELXTL (Bruker, 1997)'
_computing_molecular_graphics 'CAMERON (Watkin et al, 1993)'
_computing_publication_material 'SHELXL97; PLATON (Spek, 2003)'
_computing_structure_refinement 'SHELXL97 (Sheldrick, 1997)'
_computing_structure_solution 'SIR92 (Altomare et al., 1993)'
_diffrn_ambient_temperature 150(2)
_diffrn_measured_fraction_theta_full 1.000
_diffrn_measured_fraction_theta_max 0.906
_diffrn_measurement_device_type 'Bruker SMART1000 CCD area detector'
_diffrn_measurement_method \w
_diffrn_radiation_monochromator graphite
_diffrn_radiation_source 'normal-focus sealed tube'
_diffrn_radiation_type MoK\a
_diffrn_radiation_wavelength 0.71073
_diffrn_reflns_av_R_equivalents 0.046
_diffrn_reflns_av_sigmaI/netI 0.031
_diffrn_reflns_limit_h_max 15
_diffrn_reflns_limit_h_min -10
_diffrn_reflns_limit_k_max 9
_diffrn_reflns_limit_k_min -9
_diffrn_reflns_limit_l_max 19
_diffrn_reflns_limit_l_min -20
_diffrn_reflns_number 8156
_diffrn_reflns_theta_full 26.00
_diffrn_reflns_theta_max 28.69
_diffrn_reflns_theta_min 2.03
_diffrn_standards_decay_% none
_exptl_absorpt_coefficient_mu 0.800
_exptl_absorpt_correction_T_max 0.928
_exptl_absorpt_correction_T_min 0.721
_exptl_absorpt_correction_type multi-scan
_exptl_absorpt_process_details '(SADABS; Sheldrick, 1996)'
_exptl_crystal_colour colourless
_exptl_crystal_density_diffrn 1.584
_exptl_crystal_density_meas ?
_exptl_crystal_density_method 'not measured'
_exptl_crystal_description 'triangular plate'
_exptl_crystal_F_000 640
_exptl_crystal_size_max 0.27
_exptl_crystal_size_mid 0.25
_exptl_crystal_size_min 0.06
_refine_diff_density_max 0.38
_refine_diff_density_min -0.29
_refine_ls_extinction_method none
_refine_ls_goodness_of_fit_ref 0.96
_refine_ls_hydrogen_treatment constr
_refine_ls_matrix_type full
_refine_ls_number_parameters 154
_refine_ls_number_reflns 3042
_refine_ls_number_restraints 0
_refine_ls_restrained_S_all 0.96
_refine_ls_R_factor_all 0.0497
_refine_ls_R_factor_gt 0.0333
_refine_ls_shift/su_max 0.001
_refine_ls_shift/su_mean 0.000
_refine_ls_structure_factor_coef Fsqd
_refine_ls_weighting_details 'calc w = 1/[\s^2^(Fo^2^)+(0.054P)^2^] where P = (Fo^2^+2Fc^2^)/3'
_refine_ls_weighting_scheme calc
_refine_ls_wR_factor_gt 0.0811
_refine_ls_wR_factor_ref 0.0886
_reflns_number_gt 2250
_reflns_number_total 3042
_reflns_threshold_expression I>2\s(I)
_cod_data_source_file ty1000.cif
_cod_data_source_block I
_cod_depositor_comments
;
The following automatic conversions were performed:

'_chemical_melting_point' value 'unknown' was changed to '?' - the
value is undefined or not given.

Automatic conversion script
Id: cif_fix_values 1646 2011-03-28 12:23:43Z adriana 

The following automatic conversions were performed:

'_chemical_melting_point' value 'unknown' was changed to '?' - the
value is undefined or not given.

Automatic conversion script
Id: cif_fix_values 1715 2011-07-08 13:25:40Z adriana 

The following automatic conversions were performed:

'_exptl_crystal_density_meas' value 'not measured' was changed to '?'
- the value is perceived as not measured.

Automatic conversion script
Id: cif_fix_values 3008 2015-01-20 13:52:24Z robertas 
;
_cod_original_cell_volume 1301.2(6)
_cod_original_sg_symbol_H-M 'P 21/n'
_cod_database_code 2013383

loop_
_symmetry_equiv_pos_as_xyz
'x, y, z'
'-x+1/2, y+1/2, -z+1/2'
'-x, -y, -z'
'x-1/2, -y-1/2, z-1/2'

loop_
_atom_site_label
_atom_site_fract_x
_atom_site_fract_y
_atom_site_fract_z
_atom_site_U_iso_or_equiv
_atom_site_adp_type
_atom_site_calc_flag
_atom_site_refinement_flags
_atom_site_occupancy
_atom_site_disorder_assembly
_atom_site_disorder_group
_atom_site_type_symbol
N1 0.49032(15) 0.2709(2) 1.17487(11) 0.0297(4) Uani d . 1 . . N
N2 0.39942(15) 0.2629(2) 1.11561(12) 0.0298(4) Uani d . 1 . . N
C3 0.41164(16) 0.2497(2) 1.03281(14) 0.0259(4) Uani d . 1 . . C
C4 0.51381(16) 0.2475(2) 0.99670(13) 0.0225(4) Uani d . 1 . . C
C5 0.60676(17) 0.2589(2) 1.05828(12) 0.0241(4) Uani d . 1 . . C
H5 0.6785 0.2608 1.0421 0.029 Uiso calc R 1 . . H
C6 0.58765(18) 0.2675(2) 1.14509(13) 0.0256(4) Uani d . 1 . . C
Cl31 0.28779(4) 0.23419(8) 0.96341(4) 0.03605(15) Uani d . 1 . . Cl
Cl61 0.70171(4) 0.27187(7) 1.22518(3) 0.03215(14) Uani d . 1 . . Cl
S41 0.50956(4) 0.22526(7) 0.88406(3) 0.02329(13) Uani d . 1 . . S
C41 0.65532(16) 0.2452(3) 0.86664(13) 0.0257(4) Uani d . 1 . . C
H41A 0.6773 0.3780 0.8655 0.031 Uiso calc R 1 . . H
H41B 0.7022 0.1813 0.9130 0.031 Uiso calc R 1 . . H
C42 0.66641(15) 0.1511(3) 0.77915(12) 0.0244(4) Uani d . 1 . . C
H42A 0.7329 0.1983 0.7567 0.029 Uiso calc R 1 . . H
H42B 0.6746 0.0147 0.7875 0.029 Uiso calc R 1 . . H
N11 0.57023(13) 0.1888(2) 0.71576(10) 0.0222(3) Uani d . 1 . . N
C12 0.57247(15) 0.3798(3) 0.67809(12) 0.0247(4) Uani d . 1 . . C
H12A 0.6279 0.3842 0.6374 0.030 Uiso calc R 1 . . H
H12B 0.5936 0.4714 0.7241 0.030 Uiso calc R 1 . . H
C13 0.45981(16) 0.4335(3) 0.63099(12) 0.0278(4) Uani d . 1 . . C
H13A 0.4627 0.5634 0.6099 0.033 Uiso calc R 1 . . H
H13B 0.4045 0.4283 0.6718 0.033 Uiso calc R 1 . . H
S14 0.41816(4) 0.27758(8) 0.54026(3) 0.03046(14) Uani d . 1 . . S
C15 0.43974(17) 0.0551(3) 0.59848(13) 0.0288(4) Uani d . 1 . . C
H15A 0.3841 0.0423 0.6386 0.035 Uiso calc R 1 . . H
H15B 0.4297 -0.0493 0.5571 0.035 Uiso calc R 1 . . H
C16 0.55399(16) 0.0408(3) 0.64895(12) 0.0253(4) Uani d . 1 . . C
H16A 0.5628 -0.0835 0.6764 0.030 Uiso calc R 1 . . H
H16B 0.6100 0.0537 0.6092 0.030 Uiso calc R 1 . . H

loop_
_atom_site_aniso_label
_atom_site_aniso_U_11
_atom_site_aniso_U_22
_atom_site_aniso_U_33
_atom_site_aniso_U_12
_atom_site_aniso_U_13
_atom_site_aniso_U_23
N1 0.0368(10) 0.0239(8) 0.0300(9) 0.0015(7) 0.0110(8) -0.0002(7)
N2 0.0317(10) 0.0266(9) 0.0331(10) 0.0046(7) 0.0122(8) 0.0031(7)
C3 0.0255(10) 0.0208(10) 0.0319(11) 0.0027(7) 0.0060(8) 0.0019(7)
C4 0.0249(10) 0.0172(9) 0.0257(9) 0.0019(7) 0.0047(8) 0.0019(7)
C5 0.0254(10) 0.0220(9) 0.0254(10) 0.0012(7) 0.0048(8) -0.0006(7)
C6 0.0330(11) 0.0194(9) 0.0250(10) 0.0013(7) 0.0055(8) -0.0015(7)
Cl31 0.0192(3) 0.0477(3) 0.0412(3) 0.0040(2) 0.0032(2) 0.0037(2)
Cl61 0.0354(3) 0.0400(3) 0.0206(2) 0.0005(2) 0.0012(2) -0.00433(19)
S41 0.0207(2) 0.0268(2) 0.0222(2) 0.00086(18) 0.00184(18) 0.00075(18)
C41 0.0192(10) 0.0339(11) 0.0237(10) -0.0013(7) 0.0013(7) -0.0009(8)
C42 0.0213(10) 0.0289(10) 0.0227(9) 0.0030(8) 0.0017(8) 0.0000(8)
N11 0.0224(8) 0.0224(8) 0.0213(8) 0.0012(6) 0.0004(6) -0.0012(6)
C12 0.0254(11) 0.0244(10) 0.0241(9) -0.0013(8) 0.0021(8) -0.0012(7)
C13 0.0284(11) 0.0260(10) 0.0289(10) 0.0029(8) 0.0031(8) 0.0001(8)
S14 0.0269(3) 0.0390(3) 0.0243(3) 0.0027(2) -0.0019(2) 0.0001(2)
C15 0.0289(11) 0.0317(10) 0.0261(10) -0.0049(8) 0.0049(8) -0.0055(8)
C16 0.0291(11) 0.0237(9) 0.0233(9) 0.0019(8) 0.0040(8) -0.0026(7)

loop_
_atom_type_symbol
_atom_type_description
_atom_type_scat_dispersion_real
_atom_type_scat_dispersion_imag
_atom_type_scat_source
C C 0.0033 0.0016 'International Tables Vol C Tables 4.2.6.8 and 6.1.1.4'
H H 0.0000 0.0000 'International Tables Vol C Tables 4.2.6.8 and 6.1.1.4'
N N 0.0061 0.0033 'International Tables Vol C Tables 4.2.6.8 and 6.1.1.4'
S S 0.1246 0.1234 'International Tables Vol C Tables 4.2.6.8 and 6.1.1.4'
Cl Cl 0.1484 0.1585 'International Tables Vol C Tables 4.2.6.8 and 6.1.1.4'

loop_
_geom_angle_atom_site_label_1
_geom_angle_atom_site_label_2
_geom_angle_atom_site_label_3
_geom_angle
C6 N1 N2 117.16(17)
C3 N2 N1 119.38(17)
N2 C3 C4 126.1(2)
N2 C3 CL31 114.77(15)
C4 C3 CL31 119.11(16)
C5 C4 C3 113.95(19)
C5 C4 S41 128.09(16)
C3 C4 S41 117.94(15)
C6 C5 C4 116.81(19)
C6 C5 H5 121.6
C4 C5 H5 121.6
N1 C6 C5 126.55(19)
N1 C6 CL61 114.85(15)
C5 C6 CL61 118.60(16)
C4 S41 C41 102.91(9)
C42 C41 S41 106.48(13)
C42 C41 H41A 110.4
S41 C41 H41A 110.4
C42 C41 H41B 110.4
S41 C41 H41B 110.4
H41A C41 H41B 108.6
N11 C42 C41 111.79(15)
N11 C42 H42A 109.3
C41 C42 H42A 109.3
N11 C42 H42B 109.3
C41 C42 H42B 109.3
H42A C42 H42B 107.9
C42 N11 C16 112.14(14)
C42 N11 C12 112.55(15)
C16 N11 C12 112.26(15)
N11 C12 C13 111.19(15)
N11 C12 H12A 109.4
C13 C12 H12A 109.4
N11 C12 H12B 109.4
C13 C12 H12B 109.4
H12A C12 H12B 108.0
C12 C13 S14 112.09(13)
C12 C13 H13A 109.2
S14 C13 H13A 109.2
C12 C13 H13B 109.2
S14 C13 H13B 109.2
H13A C13 H13B 107.9
C13 S14 C15 97.35(9)
C16 C15 S14 112.66(14)
C16 C15 H15A 109.1
S14 C15 H15A 109.1
C16 C15 H15B 109.1
S14 C15 H15B 109.1
H15A C15 H15B 107.8
N11 C16 C15 110.92(15)
N11 C16 H16A 109.5
C15 C16 H16A 109.5
N11 C16 H16B 109.5
C15 C16 H16B 109.5
H16A C16 H16B 108.0

loop_
_geom_bond_atom_site_label_1
_geom_bond_atom_site_label_2
_geom_bond_site_symmetry_2
_geom_bond_distance
_geom_bond_publ_flag
N1 N2 . 1.347(3) ?
N1 C6 . 1.313(3) ?
N2 C3 . 1.306(3) ?
C3 C4 . 1.413(3) ?
C3 CL31 . 1.741(2) ?
C4 C5 . 1.388(3) ?
C4 S41 . 1.739(2) ?
C5 C6 . 1.386(3) ?
C5 H5 . 0.9300 ?
C6 CL61 . 1.743(2) ?
S41 C41 . 1.820(2) ?
C41 C42 . 1.522(3) ?
C41 H41A . 0.9700 ?
C41 H41B . 0.9700 ?
C42 N11 . 1.455(2) ?
C42 H42A . 0.9700 ?
C42 H42B . 0.9700 ?
N11 C16 . 1.460(2) ?
N11 C12 . 1.463(2) ?
C12 C13 . 1.516(3) ?
C12 H12A . 0.9700 ?
C12 H12B . 0.9700 ?
C13 S14 . 1.802(2) ?
C13 H13A . 0.9700 ?
C13 H13B . 0.9700 ?
S14 C15 . 1.806(2) ?
C15 C16 . 1.509(3) ?
C15 H15A . 0.9700 ?
C15 H15B . 0.9700 ?
C16 H16A . 0.9700 ?
C16 H16B . 0.9700 ?

loop_
_cod_related_entry_id
_cod_related_entry_database
_cod_related_entry_code
1 ChemSpider 21134530
